data_7123178
loop_
_publ_author_name
'Sitwala, Nikum D.'
'Vyas, Vivek K.'
'Gedia, Piyush'
'Patel, Kinjal'
'Bouzeyen, Rania'
'Kidwai, Saqib'
'Singh, Ramandeep'
'Ghate, Manjunath D.'

_publ_section_title
;
 3D QSAR-based design and liquid phase combinatorial synthesis of
 1,2-disubstituted benzimidazole-5-carboxylic acid and
 3-substituted-5<i>H</i>-benzimidazo[1,2-<i>d</i>][1,4]benzodiazepin-6(7<i>H</i>)-one
 derivatives as anti-mycobacterial agents.
;
_journal_issue 5
_journal_name_full MedChemComm
_journal_page_first 817
_journal_page_last 827
_journal_paper_doi 10.1039/c9md00006b
_journal_volume 10
_journal_year 2019
_chemical_formula_moiety 'C18 H17 F N2 O2'
_chemical_formula_sum 'C18 H17 F N2 O2'
_chemical_formula_weight 312.34
_chemical_name_common NDS-301
_chemical_name_systematic '1-(3-fluorobenzyl)-2-isopropyl-1H-benzo[d]imidazole-5-carboxylic acid'
_space_group_IT_number 19
_space_group_name_Hall 'P 2ac 2ab'
_space_group_name_H-M_alt 'P 21 21 21'
_symmetry_cell_setting orthorhombic
_symmetry_Int_Tables_number 19
_symmetry_space_group_name_Hall 'P 2ac 2ab'
_symmetry_space_group_name_H-M 'P 21 21 21'
_atom_sites_solution_hydrogens geom
_atom_sites_solution_primary direct
_atom_sites_solution_secondary difmap
_audit_update_record
;
2018-05-10 deposited with the CCDC.    2019-03-21 downloaded from the CCDC.
;
_cell_angle_alpha 90.0000
_cell_angle_beta 90.0000
_cell_angle_gamma 90.0000
_cell_formula_units_Z 4
_cell_length_a 10.0539(9)
_cell_length_b 10.6527(10)
_cell_length_c 14.9435(14)
_cell_measurement_reflns_used 14988
_cell_measurement_temperature 293
_cell_measurement_theta_max 27.61
_cell_measurement_theta_min 3.10
_cell_volume 1600.5(3)
_computing_cell_refinement PROCESS-AUTO
_computing_data_collection PROCESS-AUTO
_computing_data_reduction PROCESS-AUTO
_computing_molecular_graphics 'CrystalStructure 4.0'
_computing_publication_material 'CrystalStructure 4.0 (Rigaku, 2010)'
_computing_structure_refinement 'SHELXL97 (Sheldrick, 2008)'
_computing_structure_solution 'SIR92 (Altomare, et al., 1994)'
_diffrn_ambient_temperature 293
_diffrn_detector_area_resol_mean 6.849
_diffrn_measured_fraction_theta_full 0.998
_diffrn_measured_fraction_theta_max 0.998
_diffrn_measurement_device_type 'Rigaku SCX mini'
_diffrn_measurement_method \w
_diffrn_radiation_type 'Mo K\a'
_diffrn_radiation_wavelength 0.71075
_diffrn_reflns_av_R_equivalents 0.0259
_diffrn_reflns_limit_h_max 13
_diffrn_reflns_limit_h_min -13
_diffrn_reflns_limit_k_max 13
_diffrn_reflns_limit_k_min -13
_diffrn_reflns_limit_l_max 19
_diffrn_reflns_limit_l_min -18
_diffrn_reflns_number 16420
_diffrn_reflns_theta_full 27.48
_diffrn_reflns_theta_max 27.48
_diffrn_standards_number 0
_exptl_absorpt_coefficient_mu 0.093
_exptl_absorpt_correction_T_max 0.970
_exptl_absorpt_correction_T_min 0.825
_exptl_absorpt_correction_type multi-scan
_exptl_absorpt_process_details 'REQAB (Rigaku, 1998)'
_exptl_crystal_colour Orange
_exptl_crystal_density_diffrn 1.296
_exptl_crystal_density_method 'not measured'
_exptl_crystal_description Block
_exptl_crystal_F_000 656.00
_exptl_crystal_recrystallization_method 'Re-crystallisation from solvent: Ethanol, Dimethylformamide, Water'
_exptl_crystal_size_max 0.700
_exptl_crystal_size_mid 0.590
_exptl_crystal_size_min 0.330
_refine_diff_density_max 0.330
_refine_diff_density_min -0.320
_refine_ls_extinction_method none
_refine_ls_goodness_of_fit_ref 1.060
_refine_ls_hydrogen_treatment constr
_refine_ls_number_parameters 208
_refine_ls_number_reflns 3665
_refine_ls_number_restraints 0
_refine_ls_R_factor_gt 0.0453
_refine_ls_shift/su_max 0.009
_refine_ls_structure_factor_coef Fsqd
_refine_ls_weighting_details 'w = 1/[\s^2^(Fo^2^)+(0.0751P)^2^+0.2306P] where P=(Fo^2^+2Fc^2^)/3'
_refine_ls_weighting_scheme calc
_refine_ls_wR_factor_ref 0.1269
_reflns_number_gt 3240
_reflns_number_total 3665
_reflns_threshold_expression F^2^>2.0\s(F^2^)
_cod_data_source_file c9md00006b2.cif
_cod_data_source_block NDS-301_in_P212121
_cod_depositor_comments 'Adding full bibliography for 7123178.cif.'
_cod_database_code 7123178

loop_
_symmetry_equiv_pos_site_id
_symmetry_equiv_pos_as_xyz
1 +X,+Y,+Z
2 1/2+X,1/2-Y,-Z
3 -X,1/2+Y,1/2-Z
4 1/2-X,-Y,1/2+Z

loop_
_atom_site_label
_atom_site_type_symbol
_atom_site_fract_x
_atom_site_fract_y
_atom_site_fract_z
_atom_site_U_iso_or_equiv
_atom_site_adp_type
_atom_site_occupancy
_atom_site_symmetry_multiplicity
_atom_site_calc_flag
_atom_site_refinement_flags
F1 F 0.0492(3) -0.0103(3) 0.34796(15) 0.1282(10) Uani 1.0 4 d .
O1 O -0.0826(2) -0.31844(15) -0.16529(11) 0.0640(6) Uani 1.0 4 d .
O2 O -0.09090(16) -0.15980(13) -0.26072(9) 0.0463(4) Uani 1.0 4 d .
N1 N 0.25621(14) 0.11541(12) 0.01746(9) 0.0303(3) Uani 1.0 4 d .
N2 N 0.16135(14) 0.19350(13) -0.10505(10) 0.0314(4) Uani 1.0 4 d .
C1 C 0.12238(16) 0.07019(15) -0.09520(11) 0.0278(4) Uani 1.0 4 d .
C2 C 0.04255(17) -0.00277(16) -0.15007(11) 0.0294(4) Uani 1.0 4 d .
C3 C 0.02215(18) -0.12647(16) -0.12589(11) 0.0322(4) Uani 1.0 4 d .
C4 C 0.0818(2) -0.17631(17) -0.04823(12) 0.0403(5) Uani 1.0 4 d .
C5 C 0.1618(2) -0.10541(17) 0.00622(12) 0.0384(5) Uani 1.0 4 d .
C6 C 0.18142(17) 0.01952(15) -0.01843(10) 0.0293(4) Uani 1.0 4 d .
C7 C 0.23996(17) 0.21713(16) -0.03691(11) 0.0314(4) Uani 1.0 4 d .
C8 C 0.3078(2) 0.34124(18) -0.02424(13) 0.0412(5) Uani 1.0 4 d .
C9 C 0.4017(3) 0.3658(3) -0.10145(19) 0.0637(7) Uani 1.0 4 d .
C10 C 0.2088(3) 0.4469(3) -0.0150(2) 0.0702(8) Uani 1.0 4 d .
C11 C 0.33176(18) 0.10735(18) 0.10147(12) 0.0367(4) Uani 1.0 4 d .
C12 C 0.2498(2) 0.14073(19) 0.18159(12) 0.0420(5) Uani 1.0 4 d .
C13 C 0.2381(4) 0.2641(3) 0.20899(16) 0.0736(9) Uani 1.0 4 d .
C14 C 0.1584(5) 0.2941(4) 0.2809(3) 0.1085(15) Uani 1.0 4 d .
C15 C 0.0944(5) 0.1998(5) 0.3279(3) 0.1080(15) Uani 1.0 4 d .
C16 C 0.1098(3) 0.0816(4) 0.30096(17) 0.0741(9) Uani 1.0 4 d .
C17 C 0.1851(3) 0.0470(3) 0.22895(14) 0.0534(6) Uani 1.0 4 d .
C18 C -0.05601(19) -0.21124(17) -0.18484(12) 0.0373(4) Uani 1.0 4 d .
H2 H -0.0649 -0.0869 -0.2621 0.0555 Uiso 1.0 4 calc R
H2A H 0.0040 0.0304 -0.2014 0.0353 Uiso 1.0 4 calc R
H4 H 0.0664 -0.2599 -0.0335 0.0484 Uiso 1.0 4 calc R
H5 H 0.2011 -0.1390 0.0572 0.0461 Uiso 1.0 4 calc R
H8 H 0.3604 0.3371 0.0309 0.0495 Uiso 1.0 4 calc R
H9A H 0.3525 0.3664 -0.1565 0.0764 Uiso 1.0 4 calc R
H9B H 0.4678 0.3008 -0.1036 0.0764 Uiso 1.0 4 calc R
H9C H 0.4443 0.4456 -0.0932 0.0764 Uiso 1.0 4 calc R
H10A H 0.1534 0.4321 0.0363 0.0843 Uiso 1.0 4 calc R
H10B H 0.1546 0.4510 -0.0678 0.0843 Uiso 1.0 4 calc R
H10C H 0.2555 0.5248 -0.0076 0.0843 Uiso 1.0 4 calc R
H11A H 0.4076 0.1635 0.0982 0.0440 Uiso 1.0 4 calc R
H11B H 0.3654 0.0226 0.1085 0.0440 Uiso 1.0 4 calc R
H13 H 0.2841 0.3269 0.1789 0.0883 Uiso 1.0 4 calc R
H14 H 0.1477 0.3775 0.2979 0.1302 Uiso 1.0 4 calc R
H15 H 0.0416 0.2187 0.3772 0.1296 Uiso 1.0 4 calc R
H17 H 0.1928 -0.0368 0.2122 0.0641 Uiso 1.0 4 calc R

loop_
_atom_site_aniso_label
_atom_site_aniso_U_11
_atom_site_aniso_U_22
_atom_site_aniso_U_33
_atom_site_aniso_U_12
_atom_site_aniso_U_13
_atom_site_aniso_U_23
F1 0.1067(15) 0.201(3) 0.0770(13) -0.0323(19) 0.0277(12) 0.0232(15)
O1 0.1056(14) 0.0433(9) 0.0431(8) -0.0371(10) -0.0072(9) 0.0044(7)
O2 0.0667(10) 0.0330(7) 0.0391(8) -0.0126(7) -0.0122(7) -0.0031(6)
N1 0.0337(7) 0.0321(7) 0.0252(7) -0.0002(6) -0.0046(6) 0.0016(6)
N2 0.0392(8) 0.0273(7) 0.0278(7) -0.0029(6) -0.0068(7) 0.0028(6)
C1 0.0339(8) 0.0258(8) 0.0236(8) 0.0006(6) 0.0003(7) 0.0010(7)
C2 0.0334(8) 0.0310(8) 0.0239(8) 0.0007(7) -0.0015(7) -0.0007(7)
C3 0.0405(9) 0.0299(9) 0.0262(8) -0.0039(7) 0.0037(7) -0.0028(7)
C4 0.0640(13) 0.0273(9) 0.0296(9) -0.0054(9) 0.0015(9) 0.0017(7)
C5 0.0569(12) 0.0316(9) 0.0266(8) 0.0031(8) -0.0041(8) 0.0058(7)
C6 0.0348(8) 0.0307(9) 0.0223(7) 0.0018(7) -0.0010(7) -0.0022(7)
C7 0.0337(9) 0.0313(8) 0.0291(8) -0.0013(7) -0.0032(7) 0.0020(7)
C8 0.0474(11) 0.0365(9) 0.0398(10) -0.0127(9) -0.0116(9) 0.0019(8)
C9 0.0581(14) 0.0642(15) 0.0688(15) -0.0250(12) 0.0022(13) 0.0077(14)
C10 0.0724(16) 0.0423(12) 0.096(2) -0.0063(12) -0.0033(16) -0.0181(14)
C11 0.0360(9) 0.0410(10) 0.0331(9) 0.0024(8) -0.0104(8) 0.0029(8)
C12 0.0470(11) 0.0517(11) 0.0273(8) 0.0079(10) -0.0143(8) -0.0016(8)
C13 0.121(3) 0.0570(14) 0.0429(13) 0.0128(16) -0.0124(15) -0.0101(11)
C14 0.172(5) 0.096(3) 0.0584(18) 0.053(3) 0.001(3) -0.0250(19)
C15 0.117(3) 0.161(4) 0.0451(16) 0.061(3) 0.0114(18) -0.014(3)
C16 0.0609(15) 0.124(3) 0.0377(12) 0.0102(17) 0.0044(12) 0.0091(15)
C17 0.0473(12) 0.0754(16) 0.0376(11) 0.0047(12) -0.0091(10) 0.0018(11)
C18 0.0472(11) 0.0338(9) 0.0308(9) -0.0092(8) 0.0068(8) -0.0046(8)

loop_
_atom_type_symbol
_atom_type_description
_atom_type_scat_dispersion_real
_atom_type_scat_dispersion_imag
_atom_type_scat_source
N N 0.0061 0.0033
;
International Tables for Crystallography
(1992, Vol. C, Tables 4.2.6.8 and 6.1.1.4)
;
C C 0.0033 0.0016
;
International Tables for Crystallography
(1992, Vol. C, Tables 4.2.6.8 and 6.1.1.4)
;
H H 0.0000 0.0000
;
International Tables for Crystallography
(1992, Vol. C, Table 6.1.1.4)
;
F F 0.0171 0.0103
;
International Tables for Crystallography
(1992, Vol. C, Tables 4.2.6.8 and 6.1.1.4)
;
O O 0.0106 0.0060
;
International Tables for Crystallography
(1992, Vol. C, Tables 4.2.6.8 and 6.1.1.4)
;

loop_
_geom_angle_atom_site_label_1
_geom_angle_atom_site_label_2
_geom_angle_atom_site_label_3
_geom_angle
_geom_angle_publ_flag
C6 N1 C7 106.97(14) yes
C6 N1 C11 124.85(14) yes
C7 N1 C11 128.10(14) yes
C1 N2 C7 105.72(14) yes
N2 C1 C2 129.48(16) yes
N2 C1 C6 109.53(15) yes
C2 C1 C6 120.94(15) yes
C1 C2 C3 117.78(16) yes
C2 C3 C4 120.74(16) yes
C2 C3 C18 120.19(16) yes
C4 C3 C18 118.94(16) yes
C3 C4 C5 122.04(17) yes
C4 C5 C6 116.87(17) yes
N1 C6 C1 105.35(14) yes
N1 C6 C5 133.01(16) yes
C1 C6 C5 121.62(16) yes
N1 C7 N2 112.43(15) yes
N1 C7 C8 124.79(16) yes
N2 C7 C8 122.73(16) yes
C7 C8 C9 109.85(17) yes
C7 C8 C10 111.64(18) yes
C9 C8 C10 110.6(2) yes
N1 C11 C12 112.64(15) yes
C11 C12 C13 120.7(2) yes
C11 C12 C17 119.72(19) yes
C13 C12 C17 119.6(3) yes
C12 C13 C14 120.1(3) yes
C13 C14 C15 119.8(4) yes
C14 C15 C16 118.6(4) yes
F1 C16 C15 118.4(3) yes
F1 C16 C17 117.7(4) yes
C15 C16 C17 123.9(4) yes
C12 C17 C16 117.9(3) yes
O1 C18 O2 123.12(18) yes
O1 C18 C3 123.20(18) yes
O2 C18 C3 113.66(16) yes
C18 O2 H2 109.474 no
C1 C2 H2A 121.114 no
C3 C2 H2A 121.104 no
C3 C4 H4 118.980 no
C5 C4 H4 118.975 no
C4 C5 H5 121.567 no
C6 C5 H5 121.563 no
C7 C8 H8 108.195 no
C9 C8 H8 108.198 no
C10 C8 H8 108.199 no
C8 C9 H9A 109.471 no
C8 C9 H9B 109.476 no
C8 C9 H9C 109.476 no
H9A C9 H9B 109.467 no
H9A C9 H9C 109.469 no
H9B C9 H9C 109.469 no
C8 C10 H10A 109.468 no
C8 C10 H10B 109.470 no
C8 C10 H10C 109.467 no
H10A C10 H10B 109.480 no
H10A C10 H10C 109.472 no
H10B C10 H10C 109.470 no
N1 C11 H11A 109.068 no
N1 C11 H11B 109.063 no
C12 C11 H11A 109.069 no
C12 C11 H11B 109.067 no
H11A C11 H11B 107.822 no
C12 C13 H13 119.957 no
C14 C13 H13 119.957 no
C13 C14 H14 120.091 no
C15 C14 H14 120.093 no
C14 C15 H15 120.677 no
C16 C15 H15 120.677 no
C12 C17 H17 121.047 no
C16 C17 H17 121.055 no

loop_
_geom_bond_atom_site_label_1
_geom_bond_atom_site_label_2
_geom_bond_distance
_geom_bond_publ_flag
F1 C16 1.350(5) yes
O1 C18 1.209(3) yes
O2 C18 1.307(3) yes
N1 C6 1.377(2) yes
N1 C7 1.364(3) yes
N1 C11 1.470(3) yes
N2 C1 1.379(3) yes
N2 C7 1.313(3) yes
C1 C2 1.386(3) yes
C1 C6 1.400(3) yes
C2 C3 1.382(3) yes
C3 C4 1.410(3) yes
C3 C18 1.486(3) yes
C4 C5 1.371(3) yes
C5 C6 1.395(3) yes
C7 C8 1.500(3) yes
C8 C9 1.513(4) yes
C8 C10 1.509(4) yes
C11 C12 1.496(3) yes
C12 C13 1.381(4) yes
C12 C17 1.386(4) yes
C13 C14 1.379(5) yes
C14 C15 1.384(7) yes
C15 C16 1.332(7) yes
C16 C17 1.366(4) yes
O2 H2 0.820 no
C2 H2A 0.930 no
C4 H4 0.930 no
C5 H5 0.930 no
C8 H8 0.980 no
C9 H9A 0.960 no
C9 H9B 0.960 no
C9 H9C 0.960 no
C10 H10A 0.960 no
C10 H10B 0.960 no
C10 H10C 0.960 no
C11 H11A 0.970 no
C11 H11B 0.970 no
C13 H13 0.930 no
C14 H14 0.930 no
C15 H15 0.930 no
C17 H17 0.930 no

loop_
_geom_contact_atom_site_label_1
_geom_contact_atom_site_label_2
_geom_contact_distance
_geom_contact_publ_flag
_geom_contact_site_symmetry_2
F1 C12 3.583(4) no .
F1 C14 3.567(6) no .
O1 C2 3.597(3) no .
O1 C4 2.843(3) no .
O2 C2 2.708(3) no .
N1 C2 3.531(3) no .
N1 C9 3.523(3) no .
N1 C10 3.596(3) no .
N1 C13 3.276(3) no .
N1 C17 3.321(3) no .
N2 C5 3.592(3) no .
N2 C9 3.034(3) no .
N2 C10 3.054(3) no .
C1 C4 2.748(3) no .
C1 C8 3.597(3) no .
C2 C5 2.844(3) no .
C2 C7 3.505(3) no .
C3 C6 2.750(3) no .
C5 C7 3.583(3) no .
C5 C11 3.175(3) no .
C6 C12 3.328(3) no .
C7 C12 3.367(3) no .
C8 C11 3.130(3) no .
C12 C15 2.760(5) no .
C13 C16 2.708(5) no .
C14 C17 2.758(5) no .
F1 N1 3.391(3) no 4_555
F1 N2 3.573(3) no 4_555
F1 C1 3.468(3) no 4_555
F1 C6 3.366(3) no 4_555
F1 C7 3.508(4) no 4_555
F1 C14 3.523(5) no 3_545
O1 N2 3.524(3) no 3_544
O1 C2 3.410(3) no 3_544
O1 C5 3.594(3) no 2_445
O1 C11 3.335(3) no 2_445
O1 C17 3.505(4) no 2_445
O2 N2 2.640(2) no 3_544
O2 C11 3.368(3) no 4_554
O2 C12 3.542(3) no 4_554
N1 F1 3.391(3) no 4_554
N2 F1 3.573(3) no 4_554
N2 O1 3.524(3) no 3_554
N2 O2 2.640(2) no 3_554
N2 C18 3.465(3) no 3_554
C1 F1 3.468(3) no 4_554
C1 C16 3.503(4) no 4_554
C1 C17 3.494(3) no 4_554
C2 O1 3.410(3) no 3_554
C2 C12 3.584(3) no 4_554
C2 C17 3.315(3) no 4_554
C5 O1 3.594(3) no 2_545
C6 F1 3.366(3) no 4_554
C6 C9 3.551(4) no 2_455
C6 C16 3.584(4) no 4_554
C7 F1 3.508(4) no 4_554
C9 C6 3.551(4) no 2_555
C9 C17 3.552(4) no 2_555
C11 O1 3.335(3) no 2_545
C11 O2 3.368(3) no 4_555
C12 O2 3.542(3) no 4_555
C12 C2 3.584(3) no 4_555
C14 F1 3.523(5) no 3_555
C16 C1 3.503(4) no 4_555
C16 C6 3.584(4) no 4_555
C17 O1 3.505(4) no 2_545
C17 C1 3.494(3) no 4_555
C17 C2 3.315(3) no 4_555
C17 C9 3.552(4) no 2_455
C18 N2 3.465(3) no 3_544
F1 H15 2.4795 no .
F1 H17 2.5051 no .
O1 H2 2.8653 no .
O1 H4 2.5519 no .
O2 H2A 2.4084 no .
N1 H5 2.8295 no .
N1 H8 2.5917 no .
N1 H9B 3.4209 no .
N1 H10A 3.5393 no .
N1 H13 3.3127 no .
N1 H17 3.3924 no .
N2 H2A 2.7562 no .
N2 H8 3.2364 no .
N2 H9A 2.7704 no .
N2 H9B 3.2868 no .
N2 H10A 3.3054 no .
N2 H10B 2.7994 no .
C1 H2 3.5447 no .
C1 H5 3.2834 no .
C2 H2 2.1845 no .
C2 H4 3.2548 no .
C3 H2 2.2554 no .
C3 H5 3.2774 no .
C4 H2A 3.2718 no .
C5 H11B 2.8953 no .
C5 H17 3.1795 no .
C6 H2A 3.2674 no .
C6 H4 3.2009 no .
C6 H11A 3.2493 no .
C6 H11B 2.6491 no .
C6 H17 3.5007 no .
C7 H9A 2.6460 no .
C7 H9B 2.6529 no .
C7 H9C 3.2940 no .
C7 H10A 2.6825 no .
C7 H10B 2.6747 no .
C7 H10C 3.3106 no .
C7 H11A 2.6909 no .
C7 H11B 3.2567 no .
C7 H13 3.4587 no .
C8 H11A 2.8173 no .
C8 H13 3.0483 no .
C9 H10A 3.3112 no .
C9 H10B 2.6926 no .
C9 H10C 2.6458 no .
C10 H9A 2.7007 no .
C10 H9B 3.3100 no .
C10 H9C 2.6403 no .
C10 H13 3.2555 no .
C11 H5 3.0085 no .
C11 H8 2.6808 no .
C11 H13 2.6530 no .
C11 H17 2.6554 no .
C12 H5 3.5462 no .
C12 H8 3.2689 no .
C12 H14 3.2303 no .
C13 H8 3.0331 no .
C13 H10A 3.2543 no .
C13 H11A 2.6060 no .
C13 H11B 3.2420 no .
C13 H15 3.2334 no .
C13 H17 3.2378 no .
C15 H13 3.2296 no .
C15 H17 3.2121 no .
C16 H14 3.1758 no .
C17 H5 3.2463 no .
C17 H11A 3.2187 no .
C17 H11B 2.5675 no .
C17 H13 3.2317 no .
C17 H15 3.2147 no .
C18 H2A 2.6557 no .
C18 H4 2.6266 no .
H2 H2A 1.6917 no .
H4 H5 2.3082 no .
H5 H11B 2.5054 no .
H5 H17 2.5612 no .
H8 H9A 2.8188 no .
H8 H9B 2.3143 no .
H8 H9C 2.3422 no .
H8 H10A 2.3153 no .
H8 H10B 2.8157 no .
H8 H10C 2.3328 no .
H8 H11A 2.1579 no .
H8 H11B 3.5462 no .
H8 H13 2.3430 no .
H9A H10A 3.5767 no .
H9A H10B 2.5553 no .
H9A H10C 2.9585 no .
H9B H10B 3.5727 no .
H9B H10C 3.5088 no .
H9B H11A 3.4060 no .
H9C H10A 3.5094 no .
H9C H10B 2.9380 no .
H9C H10C 2.4401 no .
H10A H13 2.7427 no .
H10C H13 3.5057 no .
H11A H13 2.4546 no .
H11A H17 3.4816 no .
H11B H13 3.5052 no .
H11B H17 2.4115 no .
H13 H14 2.3096 no .
H14 H15 2.3248 no .
F1 H9B 3.1829 no 4_555
F1 H10A 2.7424 no 3_545
F1 H14 3.1779 no 3_545
O1 H2 3.3988 no 3_544
O1 H2A 2.6799 no 3_544
O1 H5 2.7468 no 2_445
O1 H11B 2.3923 no 2_445
O1 H17 2.8236 no 2_445
O2 H2A 3.4602 no 3_544
O2 H9A 2.9197 no 3_544
O2 H10B 2.8931 no 3_544
O2 H11A 2.8009 no 4_554
O2 H11B 3.3316 no 4_554
N1 H9B 3.2953 no 2_455
N1 H9C 3.3971 no 2_455
N2 H2 3.2180 no 3_554
N2 H8 3.2384 no 2_455
N2 H11A 2.9735 no 2_455
N2 H17 3.5203 no 4_554
C1 H8 2.9722 no 2_455
C1 H9C 3.3412 no 2_455
C1 H11A 3.5658 no 2_455
C1 H17 3.4440 no 4_554
C2 H8 3.1044 no 2_455
C2 H13 3.2318 no 2_455
C2 H17 3.3901 no 4_554
C3 H10C 3.5128 no 2_455
C4 H9C 3.5245 no 2_455
C4 H15 3.0536 no 3_545
C5 H9C 3.0613 no 2_455
C5 H15 3.2754 no 3_545
C6 H8 3.5751 no 2_455
C6 H9B 3.4057 no 2_455
C6 H9C 2.9338 no 2_455
C7 H9B 3.4541 no 2_455
C9 H14 3.1607 no 4_564
C10 H4 3.4472 no 1_565
C10 H11A 3.4787 no 2_455
C11 H2 3.1141 no 4_555
C11 H10B 3.3424 no 2_555
C12 H2 3.3277 no 4_555
C12 H2A 3.5366 no 4_555
C12 H9B 3.1274 no 2_455
C12 H9C 3.4676 no 2_455
C13 H2A 3.4567 no 2_555
C13 H9B 3.2161 no 2_455
C14 H9B 3.4230 no 2_455
C14 H9C 3.5059 no 4_565
C15 H4 3.4988 no 3_555
C15 H9B 3.5844 no 2_455
C16 H9A 3.4150 no 2_455
C16 H9B 3.5078 no 2_455
C16 H9C 3.5342 no 2_455
C17 H2A 3.3958 no 4_555
C17 H9B 3.3028 no 2_455
C17 H9C 3.1597 no 2_455
C18 H2A 3.2764 no 3_544
C18 H5 3.4850 no 2_445
C18 H11B 3.5952 no 2_445
H2 O1 3.3988 no 3_554
H2 N2 3.2180 no 3_544
H2 C11 3.1141 no 4_554
H2 C12 3.3277 no 4_554
H2 H9A 3.1761 no 3_544
H2 H10B 2.7274 no 3_544
H2 H11A 2.7437 no 4_554
H2 H11B 2.8695 no 4_554
H2 H13 3.3939 no 2_455
H2A O1 2.6799 no 3_554
H2A O2 3.4602 no 3_554
H2A C12 3.5366 no 4_554
H2A C13 3.4567 no 2_455
H2A C17 3.3958 no 4_554
H2A C18 3.2764 no 3_554
H2A H8 3.2510 no 2_455
H2A H11B 3.1799 no 4_554
H2A H13 2.7035 no 2_455
H2A H17 3.3112 no 4_554
H4 C10 3.4472 no 1_545
H4 C15 3.4988 no 3_545
H4 H10A 3.5524 no 1_545
H4 H10B 3.2459 no 1_545
H4 H10C 3.0036 no 1_545
H4 H15 2.5863 no 3_545
H5 O1 2.7468 no 2_545
H5 C18 3.4850 no 2_545
H5 H9C 3.3472 no 2_455
H5 H15 3.0353 no 3_545
H8 N2 3.2384 no 2_555
H8 C1 2.9722 no 2_555
H8 C2 3.1044 no 2_555
H8 C6 3.5751 no 2_555
H8 H2A 3.2510 no 2_555
H9A O2 2.9197 no 3_554
H9A C16 3.4150 no 2_555
H9A H2 3.1761 no 3_554
H9A H14 2.8122 no 4_564
H9B F1 3.1829 no 4_554
H9B N1 3.2953 no 2_555
H9B C6 3.4057 no 2_555
H9B C7 3.4541 no 2_555
H9B C12 3.1274 no 2_555
H9B C13 3.2161 no 2_555
H9B C14 3.4230 no 2_555
H9B C15 3.5844 no 2_555
H9B C16 3.5078 no 2_555
H9B C17 3.3028 no 2_555
H9B H10A 3.2635 no 2_555
H9C N1 3.3971 no 2_555
H9C C1 3.3412 no 2_555
H9C C4 3.5245 no 2_555
H9C C5 3.0613 no 2_555
H9C C6 2.9338 no 2_555
H9C C12 3.4676 no 2_555
H9C C14 3.5059 no 4_564
H9C C16 3.5342 no 2_555
H9C C17 3.1597 no 2_555
H9C H5 3.3472 no 2_555
H9C H14 2.6561 no 4_564
H9C H17 3.2169 no 2_555
H10A F1 2.7424 no 3_555
H10A H4 3.5524 no 1_565
H10A H9B 3.2635 no 2_455
H10A H11A 3.3442 no 2_455
H10B O2 2.8931 no 3_554
H10B C11 3.3424 no 2_455
H10B H2 2.7274 no 3_554
H10B H4 3.2459 no 1_565
H10B H11A 2.8035 no 2_455
H10B H11B 2.9839 no 2_455
H10B H14 3.3647 no 4_564
H10C C3 3.5128 no 2_555
H10C H4 3.0036 no 1_565
H10C H14 3.2374 no 4_564
H11A O2 2.8009 no 4_555
H11A N2 2.9735 no 2_555
H11A C1 3.5658 no 2_555
H11A C10 3.4787 no 2_555
H11A H2 2.7437 no 4_555
H11A H10A 3.3442 no 2_555
H11A H10B 2.8035 no 2_555
H11B O1 2.3923 no 2_545
H11B O2 3.3316 no 4_555
H11B C18 3.5952 no 2_545
H11B H2 2.8695 no 4_555
H11B H2A 3.1799 no 4_555
H11B H10B 2.9839 no 2_555
H13 C2 3.2318 no 2_555
H13 H2 3.3939 no 2_555
H13 H2A 2.7035 no 2_555
H14 F1 3.1779 no 3_555
H14 C9 3.1607 no 4_565
H14 H9A 2.8122 no 4_565
H14 H9C 2.6561 no 4_565
H14 H10B 3.3647 no 4_565
H14 H10C 3.2374 no 4_565
H14 H17 3.5461 no 3_555
H15 C4 3.0536 no 3_555
H15 C5 3.2754 no 3_555
H15 H4 2.5863 no 3_555
H15 H5 3.0353 no 3_555
H17 O1 2.8236 no 2_545
H17 N2 3.5203 no 4_555
H17 C1 3.4440 no 4_555
H17 C2 3.3901 no 4_555
H17 H2A 3.3112 no 4_555
H17 H9C 3.2169 no 2_455
H17 H14 3.5461 no 3_545

loop_
_geom_torsion_atom_site_label_1
_geom_torsion_atom_site_label_2
_geom_torsion_atom_site_label_3
_geom_torsion_atom_site_label_4
_geom_torsion
_geom_torsion_publ_flag
C6 N1 C7 N2 -0.42(18) no
C6 N1 C7 C8 -177.80(14) no
C7 N1 C6 C1 0.14(17) no
C7 N1 C6 C5 178.24(16) no
C6 N1 C11 C12 -87.52(19) no
C11 N1 C6 C1 177.09(13) no
C11 N1 C6 C5 -4.8(3) no
C7 N1 C11 C12 88.8(2) no
C11 N1 C7 N2 -177.23(14) no
C11 N1 C7 C8 5.4(3) no
C1 N2 C7 N1 0.51(18) no
C1 N2 C7 C8 177.95(13) no
C7 N2 C1 C2 -177.92(15) no
C7 N2 C1 C6 -0.40(17) no
N2 C1 C2 C3 177.97(15) no
N2 C1 C6 N1 0.16(18) no
N2 C1 C6 C5 -178.21(13) no
C2 C1 C6 N1 177.92(14) no
C2 C1 C6 C5 -0.4(3) no
C6 C1 C2 C3 0.7(3) no
C1 C2 C3 C4 -0.5(3) no
C1 C2 C3 C18 -176.44(14) no
C2 C3 C4 C5 0.0(3) no
C2 C3 C18 O1 -176.33(16) no
C2 C3 C18 O2 5.1(3) no
C4 C3 C18 O1 7.6(3) no
C4 C3 C18 O2 -170.95(16) no
C18 C3 C4 C5 176.00(16) no
C3 C4 C5 C6 0.3(3) no
C4 C5 C6 N1 -177.90(17) no
C4 C5 C6 C1 -0.1(3) no
N1 C7 C8 C9 114.70(17) no
N1 C7 C8 C10 -122.17(17) no
N2 C7 C8 C9 -62.4(2) no
N2 C7 C8 C10 60.7(3) no
N1 C11 C12 C13 -86.9(2) no
N1 C11 C12 C17 93.22(19) no
C11 C12 C13 C14 177.6(2) no
C11 C12 C17 C16 -179.13(16) no
C13 C12 C17 C16 1.0(4) no
C17 C12 C13 C14 -2.5(4) no
C12 C13 C14 C15 2.6(6) no
C13 C14 C15 C16 -1.2(6) no
C14 C15 C16 F1 178.7(4) no
C14 C15 C16 C17 -0.4(6) no
F1 C16 C17 C12 -178.7(2) no
C15 C16 C17 C12 0.4(5) no
